data_4317732
loop_
_publ_author_name
'F. Albert Cotton'
'Lee M. Daniels'
'Elizabeth A. Hillard'
'Carlos A. Murillo'

_publ_section_title
;
 Filling a Void: Isolation and Characterization of Tetracarboxylato
 Dimolybdenum Cations
;
_journal_name_full 'Inorganic Chemistry'
_journal_page_first 1639
_journal_page_last 1644
_journal_paper_doi 10.1021/ic011079r
_journal_volume 41
_journal_year 2002
_chemical_compound_source synthesized
_chemical_formula_analytical 'not measured'
_chemical_formula_moiety 'C20 H36 F6 Mo2 O8 P'
_chemical_formula_structural 'Mo2 (O2C5H9)4 PF6'
_chemical_formula_sum 'C20 H36 F6 Mo2 O8 P'
_chemical_formula_weight 741.34
_chemical_melting_point ?
_chemical_name_systematic
;
 tetrakis(m^2-pivalato-O, O') molybdenum (II, III) hexaflurophosphate
;
_space_group_IT_number 15
_symmetry_cell_setting monoclinic
_symmetry_space_group_name_Hall '-C 2yc'
_symmetry_space_group_name_H-M 'C 1 2/c 1'
_atom_sites_solution_hydrogens geom
_atom_sites_solution_primary direct
_atom_sites_solution_secondary difmap
_audit_creation_method SHELXL
_cell_angle_alpha 90.00
_cell_angle_beta 115.351(3)
_cell_angle_gamma 90.00
_cell_formula_units_Z 4
_cell_length_a 16.764(4)
_cell_length_b 10.454(2)
_cell_length_c 19.246(4)
_cell_measurement_reflns_used 6400
_cell_measurement_temperature 213(2)
_cell_measurement_theta_max 27.488
_cell_measurement_theta_min 2.342
_cell_volume 3048.1(11)
_computing_cell_refinement SAINT
_computing_data_collection SMART
_computing_data_reduction SAINT
_computing_molecular_graphics 'SHELXTL V.5 (Siemens, 1994)'
_computing_publication_material CIFTAB
_computing_structure_refinement 'SHELXL-93 (Sheldrick, 1993)'
_computing_structure_solution 'SHELXS-86 (Sheldrick, 1990)'
_diffrn_ambient_temperature 213(2)
_diffrn_measurement_device 'Bruker SMART area detector'
_diffrn_measurement_method '\w scans'
_diffrn_radiation_monochromator graphite
_diffrn_radiation_source 'normal-focus sealed tube'
_diffrn_radiation_type MoK\a
_diffrn_radiation_wavelength 0.71073
_diffrn_reflns_av_R_equivalents 0.0181
_diffrn_reflns_av_sigmaI/netI 0.0210
_diffrn_reflns_limit_h_max 21
_diffrn_reflns_limit_h_min -11
_diffrn_reflns_limit_k_max 12
_diffrn_reflns_limit_k_min -13
_diffrn_reflns_limit_l_max 24
_diffrn_reflns_limit_l_min -24
_diffrn_reflns_number 9279
_diffrn_reflns_theta_max 27.51
_diffrn_reflns_theta_min 2.37
_diffrn_standards_number 'none (area detector data)'
_exptl_absorpt_coefficient_mu 0.949
_exptl_absorpt_correction_T_max 0.915
_exptl_absorpt_correction_T_min 0.813
_exptl_absorpt_correction_type multi-scan
_exptl_crystal_colour green
_exptl_crystal_density_diffrn 1.615
_exptl_crystal_density_meas ?
_exptl_crystal_description block
_exptl_crystal_F_000 1492
_exptl_crystal_size_max 0.429
_exptl_crystal_size_mid 0.197
_exptl_crystal_size_min 0.175
_refine_diff_density_max 0.672
_refine_diff_density_min -0.497
_refine_diff_density_rms 0.059
_refine_ls_extinction_method none
_refine_ls_goodness_of_fit_all 1.094
_refine_ls_goodness_of_fit_obs 1.092
_refine_ls_hydrogen_treatment mixed
_refine_ls_matrix_type full
_refine_ls_number_parameters 191
_refine_ls_number_reflns 3486
_refine_ls_number_restraints 18
_refine_ls_restrained_S_all 1.091
_refine_ls_restrained_S_obs 1.088
_refine_ls_R_factor_all 0.0330
_refine_ls_R_factor_obs 0.0277
_refine_ls_shift/esd_max -0.003
_refine_ls_shift/esd_mean 0.000
_refine_ls_structure_factor_coef Fsqd
_refine_ls_weighting_details 'w=1/[\s^2^(Fo^2^)+(0.0357P)^2^+3.6777P] where P=(Fo^2^+2Fc^2^)/3'
_refine_ls_weighting_scheme calc
_refine_ls_wR_factor_all 0.0765
_refine_ls_wR_factor_obs 0.0716
_reflns_number_observed 3090
_reflns_number_total 3486
_reflns_observed_criterion >2sigma(I)
_cod_data_source_file ic011079r_4.cif
_cod_data_source_block compound4
_cod_depositor_comments
;
The following automatic conversions were performed:

'_chemical_melting_point' value 'not measured' was changed to '?' -
the value is undefined or not given.

Automatic conversion script
Id: cif_fix_values 1569 2011-02-09 13:29:24Z adriana 

The following automatic conversions were performed:

'_exptl_crystal_density_meas' value 'not measured' was changed to '?'
- the value is perceived as not measured.

Automatic conversion script
Id: cif_fix_values 3008 2015-01-20 13:52:24Z robertas 

The following automatic conversions were performed:

'_refine_ls_weighting_scheme' value 'calc
w=1/[\s^2^(Fo^2^)+(0.0357P)^2^+3.6777P] where P=(Fo^2^+2Fc^2^)/3' was
changed to 'calc'. New tag '_refine_ls_weighting_details' was
created. The value of the new tag was set to
'w=1/[\s^2^(Fo^2^)+(0.0357P)^2^+3.6777P] where P=(Fo^2^+2Fc^2^)/3'.

Automatic conversion script
Id: cif_fix_values 3143 2015-03-26 13:38:13Z robertas 
;
_cod_database_code 4317732

loop_
_symmetry_equiv_pos_as_xyz
'x, y, z'
'-x, y, -z+1/2'
'x+1/2, y+1/2, z'
'-x+1/2, y+1/2, -z+1/2'
'-x, -y, -z'
'x, -y, z-1/2'
'-x+1/2, -y+1/2, -z'
'x+1/2, -y+1/2, z-1/2'

loop_
_atom_site_aniso_label
_atom_site_aniso_U_11
_atom_site_aniso_U_22
_atom_site_aniso_U_33
_atom_site_aniso_U_23
_atom_site_aniso_U_13
_atom_site_aniso_U_12
Mo1 0.02582(11) 0.04635(13) 0.04298(13) 0.00664(8) 0.01718(9) -0.00517(8)
O1 0.0293(8) 0.0549(10) 0.0456(9) 0.0084(8) 0.0162(7) -0.0057(7)
O2 0.0328(9) 0.0502(10) 0.0540(10) 0.0027(8) 0.0226(8) -0.0065(7)
O3 0.0333(9) 0.0475(10) 0.0575(10) 0.0022(8) 0.0229(8) -0.0072(7)
O4 0.0315(8) 0.0561(10) 0.0452(9) 0.0113(8) 0.0172(7) -0.0064(7)
C1 0.0342(12) 0.0477(13) 0.0445(13) 0.0043(10) 0.0193(11) -0.0016(10)
C2 0.0384(13) 0.0554(15) 0.0418(12) 0.0074(11) 0.0167(11) -0.0007(11)
C3 0.044(2) 0.146(4) 0.069(2) 0.041(2) 0.020(2) 0.013(2)
C4 0.086(3) 0.072(2) 0.062(2) 0.023(2) 0.012(2) -0.014(2)
C5 0.111(4) 0.089(3) 0.055(2) -0.004(2) 0.028(2) 0.022(2)
C6 0.0333(12) 0.0522(14) 0.0473(13) 0.0069(11) 0.0180(11) -0.0031(10)
C7A 0.041(2) 0.051(2) 0.078(3) -0.004(2) 0.029(2) -0.0046(14)
C8A 0.070(3) 0.083(4) 0.138(5) -0.052(3) 0.056(4) -0.031(3)
C9A 0.087(4) 0.083(4) 0.125(5) -0.031(3) 0.079(4) -0.017(3)
C10A 0.102(4) 0.071(3) 0.110(4) 0.020(3) 0.044(3) 0.033(3)
C7B 0.041(2) 0.051(2) 0.078(3) -0.004(2) 0.029(2) -0.0046(14)
C8B 0.070(3) 0.083(4) 0.138(5) -0.052(3) 0.056(4) -0.031(3)
C9B 0.087(4) 0.083(4) 0.125(5) -0.031(3) 0.079(4) -0.017(3)
C10B 0.102(4) 0.071(3) 0.110(4) 0.020(3) 0.044(3) 0.033(3)
P1 0.0280(4) 0.0410(4) 0.0425(4) -0.0051(3) 0.0188(3) -0.0093(3)
F1 0.0715(12) 0.105(2) 0.0676(11) -0.0128(10) 0.0463(10) 0.0042(11)
F2 0.0675(12) 0.111(2) 0.0634(12) -0.0005(11) 0.0094(10) 0.0317(12)
F3 0.0801(14) 0.0583(11) 0.157(2) -0.0213(13) 0.073(2) -0.0298(10)

loop_
_atom_site_label
_atom_site_type_symbol
_atom_site_fract_x
_atom_site_fract_y
_atom_site_fract_z
_atom_site_U_iso_or_equiv
_atom_site_thermal_displace_type
_atom_site_occupancy
_atom_site_calc_flag
_atom_site_refinement_flags
_atom_site_disorder_group
Mo1 Mo -0.056508(12) 0.45155(2) 0.000193(11) 0.03753(8) Uani 1 d . .
O1 O 0.13590(11) 0.4839(2) 0.11028(10) 0.0432(4) Uani 1 d . .
O2 O -0.09075(11) 0.6129(2) 0.04465(10) 0.0443(4) Uani 1 d . .
O3 O 0.02693(11) 0.7128(2) 0.04438(11) 0.0449(4) Uani 1 d . .
O4 O 0.01821(11) 0.3839(2) 0.11073(10) 0.0440(4) Uani 1 d . .
C1 C 0.1000(2) 0.4140(2) 0.14417(14) 0.0413(5) Uani 1 d . .
C2 C 0.1546(2) 0.3694(2) 0.22595(13) 0.0453(6) Uani 1 d D .
C3 C 0.2521(2) 0.3629(4) 0.2439(2) 0.0878(13) Uani 1 d D .
H3A H 0.2854(3) 0.3387(32) 0.2967(6) 0.132 Uiso 1 calc R .
H3B H 0.2716(6) 0.4452(9) 0.2352(18) 0.132 Uiso 1 calc R .
H3C H 0.2609(4) 0.3007(23) 0.2111(14) 0.132 Uiso 1 calc R .
C4 C 0.1217(3) 0.2385(3) 0.2385(2) 0.0801(11) Uani 1 d D .
H4A H 0.1556(14) 0.2118(14) 0.2907(5) 0.120 Uiso 1 calc R .
H4B H 0.1284(19) 0.1771(7) 0.2043(13) 0.120 Uiso 1 calc R .
H4C H 0.0606(6) 0.2446(7) 0.2284(17) 0.120 Uiso 1 calc R .
C5 C 0.1398(3) 0.4698(4) 0.2782(2) 0.0878(13) Uani 1 d D .
H5A H 0.1770(17) 0.4504(19) 0.3310(2) 0.132 Uiso 1 calc R .
H5B H 0.0791(6) 0.4680(22) 0.2699(14) 0.132 Uiso 1 calc R .
H5C H 0.1540(21) 0.5533(5) 0.2660(13) 0.132 Uiso 1 calc R .
C6 C -0.0434(2) 0.7135(3) 0.05565(15) 0.0440(6) Uani 1 d . .
C7A C -0.0748(2) 0.8375(3) 0.0722(2) 0.0552(10) Uani 0.841(4) d PD 1
C8A C 0.0024(3) 0.9215(5) 0.1227(3) 0.093(2) Uani 0.841(4) d PD 1
H8A1 H -0.0190(4) 1.0052(13) 0.1267(20) 0.140 Uiso 0.841(4) calc PR 1
H8A2 H 0.0436(14) 0.9282(33) 0.1004(13) 0.140 Uiso 0.841(4) calc PR 1
H8A3 H 0.0312(17) 0.8843(22) 0.1730(8) 0.140 Uiso 0.841(4) calc PR 1
C9A C -0.1386(3) 0.8182(5) 0.1093(3) 0.086(2) Uani 0.841(4) d PD 1
H9A1 H -0.1617(20) 0.8995(6) 0.1151(21) 0.130 Uiso 0.841(4) calc PR 1
H9A2 H -0.1077(7) 0.7792(35) 0.1589(10) 0.130 Uiso 0.841(4) calc PR 1
H9A3 H -0.1863(14) 0.7637(31) 0.0772(11) 0.130 Uiso 0.841(4) calc PR 1
C10A C -0.1244(3) 0.9001(5) -0.0077(2) 0.095(2) Uani 0.841(4) d PD 1
H10A H -0.1389(25) 0.9869(13) -0.0015(2) 0.142 Uiso 0.841(4) calc PR 1
H10B H -0.1776(14) 0.8533(24) -0.0368(9) 0.142 Uiso 0.841(4) calc PR 1
H10C H -0.0874(11) 0.8991(36) -0.0345(10) 0.142 Uiso 0.841(4) calc PR 1
C7B C -0.0605(12) 0.8365(17) 0.1010(10) 0.0552(10) Uani 0.159(4) d PD 2
C8B C -0.1590(11) 0.8546(29) 0.0760(16) 0.093(2) Uani 0.159(4) d PD 2
H8B1 H -0.1684(13) 0.9239(149) 0.1044(96) 0.140 Uiso 0.159(4) calc PR 2
H8B2 H -0.1837(30) 0.7775(83) 0.0858(122) 0.140 Uiso 0.159(4) calc PR 2
H8B3 H -0.1873(25) 0.8737(214) 0.0221(32) 0.140 Uiso 0.159(4) calc PR 2
C9B C -0.0201(18) 0.9572(25) 0.0841(16) 0.086(2) Uani 0.159(4) d PD 2
H9B1 H 0.0382(60) 0.9384(63) 0.0892(132) 0.130 Uiso 0.159(4) calc PR 2
H9B2 H -0.0170(144) 1.0232(77) 0.1199(86) 0.130 Uiso 0.159(4) calc PR 2
H9B3 H -0.0562(84) 0.9857(128) 0.0327(48) 0.130 Uiso 0.159(4) calc PR 2
C10B C -0.0144(16) 0.8065(23) 0.1880(11) 0.095(2) Uani 0.159(4) d PD 2
H10D H -0.0291(118) 0.8715(118) 0.2159(15) 0.142 Uiso 0.159(4) calc PR 2
H10E H 0.0484(17) 0.8048(206) 0.2046(28) 0.142 Uiso 0.159(4) calc PR 2
H10F H -0.0339(110) 0.7248(100) 0.1975(20) 0.142 Uiso 0.159(4) calc PR 2
P1 P -0.2500 0.2500 0.0000 0.0359(2) Uani 1 d S .
F1 F -0.28883(14) 0.2891(2) 0.05905(11) 0.0757(6) Uani 1 d . .
F2 F -0.16524(14) 0.1901(2) 0.06711(12) 0.0871(7) Uani 1 d . .
F3 F -0.19998(15) 0.3850(2) 0.0150(2) 0.0907(7) Uani 1 d . .

loop_
_atom_type_symbol
_atom_type_description
_atom_type_scat_dispersion_real
_atom_type_scat_dispersion_imag
_atom_type_scat_source
C C 0.0033 0.0016 'International Tables Vol C Tables 4.2.6.8 and 6.1.1.4'
H H 0.0000 0.0000 'International Tables Vol C Tables 4.2.6.8 and 6.1.1.4'
O O 0.0106 0.0060 'International Tables Vol C Tables 4.2.6.8 and 6.1.1.4'
F F 0.0171 0.0103 'International Tables Vol C Tables 4.2.6.8 and 6.1.1.4'
P P 0.1023 0.0942 'International Tables Vol C Tables 4.2.6.8 and 6.1.1.4'
Mo Mo -1.6832 0.6857 'International Tables Vol C Tables 4.2.6.8 and 6.1.1.4'

loop_
_geom_angle_atom_site_label_1
_geom_angle_atom_site_label_2
_geom_angle_atom_site_label_3
_geom_angle
_geom_angle_site_symmetry_1
_geom_angle_site_symmetry_3
_geom_angle_publ_flag
O3 Mo1 O4 89.73(8) 5_565 . ?
O3 Mo1 O1 90.44(7) 5_565 5_565 ?
O4 Mo1 O1 177.64(6) . 5_565 ?
O3 Mo1 O2 177.70(6) 5_565 . ?
O4 Mo1 O2 90.37(7) . . ?
O1 Mo1 O2 89.37(7) 5_565 . ?
O3 Mo1 Mo1 91.25(5) 5_565 5_565 ?
O4 Mo1 Mo1 91.04(5) . 5_565 ?
O1 Mo1 Mo1 91.31(5) 5_565 5_565 ?
O2 Mo1 Mo1 91.04(5) . 5_565 ?
C1 O1 Mo1 118.0(2) . 5_565 ?
C6 O2 Mo1 118.3(2) . . ?
C6 O3 Mo1 118.2(2) . 5_565 ?
C1 O4 Mo1 118.53(15) . . ?
O4 C1 O1 121.2(2) . . ?
O4 C1 C2 119.1(2) . . ?
O1 C1 C2 119.7(2) . . ?
C1 C2 C3 111.2(2) . . ?
C1 C2 C4 109.9(2) . . ?
C3 C2 C4 110.4(2) . . ?
C1 C2 C5 105.8(2) . . ?
C3 C2 C5 109.8(3) . . ?
C4 C2 C5 109.6(2) . . ?
O2 C6 O3 121.0(2) . . ?
O2 C6 C7A 120.1(2) . . ?
O3 C6 C7A 118.5(2) . . ?
O2 C6 C7B 119.5(7) . . ?
O3 C6 C7B 118.3(7) . . ?
C6 C7A C8A 111.0(3) . . ?
C6 C7A C9A 111.6(3) . . ?
C8A C7A C9A 110.5(2) . . ?
C6 C7A C10A 104.2(3) . . ?
C8A C7A C10A 109.8(3) . . ?
C9A C7A C10A 109.6(2) . . ?
C8B C7B C9B 110.5(3) . . ?
C8B C7B C10B 109.8(3) . . ?
C9B C7B C10B 109.6(3) . . ?
C8B C7B C6 110.0(14) . . ?
C9B C7B C6 109.7(13) . . ?
C10B C7B C6 107.2(14) . . ?
F2 P1 F2 180.0 7_455 . ?
F2 P1 F1 91.02(11) 7_455 7_455 ?
F2 P1 F1 88.99(11) . 7_455 ?
F2 P1 F1 88.99(11) 7_455 . ?
F2 P1 F1 91.01(11) . . ?
F1 P1 F1 180.0 7_455 . ?
F2 P1 F3 90.93(14) 7_455 . ?
F2 P1 F3 89.07(14) . . ?
F1 P1 F3 90.73(12) 7_455 . ?
F1 P1 F3 89.27(12) . . ?
F2 P1 F3 89.07(14) 7_455 7_455 ?
F2 P1 F3 90.93(14) . 7_455 ?
F1 P1 F3 89.27(12) 7_455 7_455 ?
F1 P1 F3 90.73(12) . 7_455 ?
F3 P1 F3 179.997(2) . 7_455 ?

loop_
_geom_bond_atom_site_label_1
_geom_bond_atom_site_label_2
_geom_bond_distance
_geom_bond_site_symmetry_2
_geom_bond_publ_flag
Mo1 O3 2.073(2) 5_565 ?
Mo1 O4 2.077(2) . ?
Mo1 O1 2.079(2) 5_565 ?
Mo1 O2 2.080(2) . ?
Mo1 Mo1 2.1512(5) 5_565 ?
O1 C1 1.288(3) . ?
O1 Mo1 2.079(2) 5_565 ?
O2 C6 1.280(3) . ?
O3 C6 1.287(3) . ?
O3 Mo1 2.073(2) 5_565 ?
O4 C1 1.280(3) . ?
C1 C2 1.516(3) . ?
C2 C3 1.522(3) . ?
C2 C4 1.532(3) . ?
C2 C5 1.546(4) . ?
C6 C7A 1.484(4) . ?
C6 C7B 1.65(2) . ?
C7A C8A 1.522(3) . ?
C7A C9A 1.532(3) . ?
C7A C10A 1.546(4) . ?
C7B C8B 1.522(3) . ?
C7B C9B 1.532(3) . ?
C7B C10B 1.546(4) . ?
P1 F2 1.584(2) 7_455 ?
P1 F2 1.584(2) . ?
P1 F1 1.586(2) 7_455 ?
P1 F1 1.586(2) . ?
P1 F3 1.604(2) . ?
P1 F3 1.604(2) 7_455 ?
